data_4514246
loop_
_publ_author_name
'Lu, Hong'
'Zhang, Jia-Lu'
'Liu, Jin-Yu'
'Li, Hong-Yu'
'Xu, Peng-Fei'

_publ_section_title
;
 N-Heterocyclic Carbene-Catalyzed Atom-Economical and Enantioselective
 Construction of the C--S Bond: Asymmetric Synthesis of Functionalized
 Thiochromans
;
_journal_issue 11
_journal_name_full 'ACS Catalysis'
_journal_page_first 7797
_journal_paper_doi 10.1021/acscatal.7b02651
_journal_volume 7
_journal_year 2017
_chemical_absolute_configuration ad
_chemical_formula_moiety 'C24 H18 O2 S'
_chemical_formula_sum 'C24 H18 O2 S'
_chemical_formula_weight 370.44
_chemical_name_systematic
;
 ? 
;
_space_group_crystal_system orthorhombic
_space_group_IT_number 19
_space_group_name_Hall 'P 2ac 2ab'
_space_group_name_H-M_alt 'P 21 21 21'
_symmetry_space_group_name_Hall 'P 2ac 2ab'
_symmetry_space_group_name_H-M 'P 21 21 21'
_atom_sites_solution_hydrogens geom
_atom_sites_solution_primary direct
_atom_sites_solution_secondary difmap
_audit_creation_date 2017-03-29
_audit_creation_method
;
Olex2 1.2
(compiled 2017.03.02 svn.r3394 for OlexSys, GUI svn.r5324)
;
_cell_angle_alpha 90.00
_cell_angle_beta 90.00
_cell_angle_gamma 90.00
_cell_formula_units_Z 4
_cell_length_a 9.5092(6)
_cell_length_b 12.3167(8)
_cell_length_c 15.9826(8)
_cell_measurement_reflns_used 1366
_cell_measurement_temperature 290.56(10)
_cell_measurement_theta_max 25.6920
_cell_measurement_theta_min 3.9410
_cell_volume 1871.91(19)
_computing_cell_refinement
;
CrysAlisPro, Agilent Technologies,
Version 1.171.36.28 (release 01-02-2013 CrysAlis171 .NET)
(compiled Feb  1 2013,16:14:44)
;
_computing_data_collection
;
CrysAlisPro, Agilent Technologies,
Version 1.171.36.28 (release 01-02-2013 CrysAlis171 .NET)
(compiled Feb  1 2013,16:14:44)
;
_computing_data_reduction
;
CrysAlisPro, Agilent Technologies,
Version 1.171.36.28 (release 01-02-2013 CrysAlis171 .NET)
(compiled Feb  1 2013,16:14:44)
;
_computing_molecular_graphics 'Olex2 (Dolomanov et al., 2009)'
_computing_publication_material 'Olex2 (Dolomanov et al., 2009)'
_computing_structure_refinement 'ShelXL (Sheldrick, 2015)'
_computing_structure_solution 'ShelXS (Sheldrick, 2008)'
_diffrn_ambient_temperature 290.56(10)
_diffrn_detector_area_resol_mean 16.0733
_diffrn_measured_fraction_theta_full 0.996
_diffrn_measured_fraction_theta_max 0.996
_diffrn_measurement_details
;
#__ type_ start__ end____ width___ exp.time_
  1 omega   18.00   59.00   1.0000    3.0000
omega____ theta____ kappa____ phi______ frames
    -       22.7867  -99.0000  -90.0000 41

#__ type_ start__ end____ width___ exp.time_
  2 omega  -52.00   55.00   1.0000    3.0000
omega____ theta____ kappa____ phi______ frames
    -       22.7867  -19.0000  120.0000 107
;
_diffrn_measurement_device_type 'SuperNova, Dual, Cu at zero, Eos'
_diffrn_measurement_method '\w scans'
_diffrn_orient_matrix_UB_11 0.0494623000
_diffrn_orient_matrix_UB_12 0.0420727000
_diffrn_orient_matrix_UB_13 -0.0071988000
_diffrn_orient_matrix_UB_21 -0.0553026000
_diffrn_orient_matrix_UB_22 0.0386298000
_diffrn_orient_matrix_UB_23 -0.0004596000
_diffrn_orient_matrix_UB_31 0.0075590000
_diffrn_orient_matrix_UB_32 0.0073161000
_diffrn_orient_matrix_UB_33 0.0438003000
_diffrn_radiation_monochromator mirror
_diffrn_radiation_type MoK\a
_diffrn_radiation_wavelength 0.71073
_diffrn_reflns_av_R_equivalents 0.0237
_diffrn_reflns_av_unetI/netI 0.0574
_diffrn_reflns_limit_h_max 10
_diffrn_reflns_limit_h_min -11
_diffrn_reflns_limit_k_max 6
_diffrn_reflns_limit_k_min -15
_diffrn_reflns_limit_l_max 19
_diffrn_reflns_limit_l_min -11
_diffrn_reflns_number 4706
_diffrn_reflns_theta_full 26.02
_diffrn_reflns_theta_max 26.02
_diffrn_reflns_theta_min 3.55
_diffrn_source 'SuperNova (Mo) X-ray Source'
_exptl_absorpt_coefficient_mu 0.189
_exptl_absorpt_correction_T_max 1.00000
_exptl_absorpt_correction_T_min 0.97996
_exptl_absorpt_correction_type multi-scan
_exptl_absorpt_process_details
;
CrysAlisPro, Agilent Technologies,
Version 1.171.36.28 (release 01-02-2013 CrysAlis171 .NET)
(compiled Feb  1 2013,16:14:44)
Empirical absorption correction using spherical harmonics,
 implemented in SCALE3 ABSPACK scaling algorithm.
;
_exptl_crystal_colour 'clear light colourless'
_exptl_crystal_colour_lustre clear
_exptl_crystal_colour_modifier light
_exptl_crystal_colour_primary colourless
_exptl_crystal_density_diffrn 1.314
_exptl_crystal_density_method 'not measured'
_exptl_crystal_description block
_exptl_crystal_F_000 776
_exptl_crystal_size_max 0.21
_exptl_crystal_size_mid 0.15
_exptl_crystal_size_min 0.14
_refine_diff_density_max 0.212
_refine_diff_density_min -0.304
_refine_diff_density_rms 0.065
_refine_ls_abs_structure_details 'Flack H D (1983), Acta Cryst. A39, 876-881'
_refine_ls_abs_structure_Flack 0.06(10)
_refine_ls_extinction_method none
_refine_ls_goodness_of_fit_ref 1.047
_refine_ls_hydrogen_treatment constr
_refine_ls_matrix_type full
_refine_ls_number_parameters 244
_refine_ls_number_reflns 3396
_refine_ls_number_restraints 0
_refine_ls_restrained_S_all 1.047
_refine_ls_R_factor_all 0.0597
_refine_ls_R_factor_gt 0.0484
_refine_ls_shift/su_max 0.000
_refine_ls_shift/su_mean 0.000
_refine_ls_structure_factor_coef Fsqd
_refine_ls_weighting_details 'calc w=1/[\s^2^(Fo^2^)+(0.0418P)^2^+0.0000P] where P=(Fo^2^+2Fc^2^)/3'
_refine_ls_weighting_scheme calc
_refine_ls_wR_factor_gt 0.0960
_refine_ls_wR_factor_ref 0.1064
_reflns_number_gt 2843
_reflns_number_total 3396
_reflns_threshold_expression >2sigma(I)
_cod_data_source_file cs7b02651_si_002.cif
_cod_data_source_block luh_0328
_cod_depositor_comments 'Adding full bibliography for 4514246.cif.'
_cod_database_code 4514246
_chemical_oxdiff_formula 'C H N O'
_reflns_odcompleteness_completeness 99.50
_reflns_odcompleteness_iscentric 1
_reflns_odcompleteness_theta 26.32
_olex2_refinement_description
;
1. Fixed Uiso
 At 1.2 times of:
  All C(H) groups
2.a Ternary CH refined with riding coordinates:
 C2(H2), C3(H3), C10(H10)
2.b Aromatic/amide H refined with riding coordinates:
 C5(H5), C6(H6), C7(H7), C8(H8), C11(H11), C15(H15), C16(H16), C17(H17),
 C18(H18), C19(H19), C21(H21), C22(H22), C23(H23), C24(H24), C25(H25)
;
_olex2_date_sample_data_collection 2017-03-28
_olex2_submission_special_instructions 'No special instructions were received'

loop_
_space_group_symop_id
_space_group_symop_operation_xyz
1 'x, y, z'
2 '-x+1/2, -y, z+1/2'
3 'x+1/2, -y+1/2, -z'
4 '-x, y+1/2, -z+1/2'

loop_
_atom_site_label
_atom_site_type_symbol
_atom_site_fract_x
_atom_site_fract_y
_atom_site_fract_z
_atom_site_U_iso_or_equiv
_atom_site_adp_type
_atom_site_occupancy
_atom_site_calc_flag
_atom_site_refinement_flags_posn
S1 S -0.76815(9) -0.59550(7) -0.13417(4) 0.0523(2) Uani 1 d .
O1 O -0.6385(2) -0.86425(17) -0.30159(12) 0.0559(6) Uani 1 d .
O2 O -0.4317(2) -0.79274(17) -0.32828(11) 0.0463(5) Uani 1 d .
C2 C -0.5567(3) -0.7271(2) -0.20502(14) 0.0361(6) Uani 1 d .
H2 H -0.4923 -0.7584 -0.1637 0.043 Uiso 1 calc R
C3 C -0.7054(3) -0.7309(2) -0.16604(16) 0.0405(7) Uani 1 d .
H3 H -0.7698 -0.7580 -0.2091 0.049 Uiso 1 calc R
C4 C -0.7388(3) -0.5287(2) -0.23051(16) 0.0419(7) Uani 1 d .
C5 C -0.8404(3) -0.4617(2) -0.26565(17) 0.0483(7) Uani 1 d .
H5 H -0.9257 -0.4508 -0.2384 0.058 Uiso 1 calc R
C6 C -0.8142(3) -0.4115(3) -0.34107(18) 0.0534(8) Uani 1 d .
H6 H -0.8812 -0.3655 -0.3643 0.064 Uiso 1 calc R
C7 C -0.6886(3) -0.4291(3) -0.38226(17) 0.0523(8) Uani 1 d .
H7 H -0.6722 -0.3963 -0.4337 0.063 Uiso 1 calc R
C8 C -0.5872(3) -0.4954(2) -0.34734(15) 0.0432(7) Uani 1 d .
H8 H -0.5030 -0.5071 -0.3756 0.052 Uiso 1 calc R
C9 C -0.6100(3) -0.5444(2) -0.27057(16) 0.0359(6) Uani 1 d .
C10 C -0.5014(3) -0.6123(2) -0.22523(16) 0.0373(6) Uani 1 d .
H10 H -0.4828 -0.5763 -0.1717 0.045 Uiso 1 calc R
C11 C -0.3630(3) -0.6241(2) -0.26903(16) 0.0409(6) Uani 1 d .
H11 H -0.2972 -0.5684 -0.2649 0.049 Uiso 1 calc R
C12 C -0.3315(3) -0.7116(2) -0.31346(15) 0.0380(6) Uani 1 d .
C13 C -0.5505(3) -0.7992(2) -0.28097(17) 0.0398(6) Uani 1 d .
C14 C -0.7181(3) -0.8052(2) -0.09119(15) 0.0393(6) Uani 1 d .
C15 C -0.8111(3) -0.8915(3) -0.0929(2) 0.0564(8) Uani 1 d .
H15 H -0.8658 -0.9034 -0.1402 0.068 Uiso 1 calc R
C16 C -0.8234(4) -0.9603(3) -0.0247(2) 0.0736(11) Uani 1 d .
H16 H -0.8865 -1.0179 -0.0266 0.088 Uiso 1 calc R
C17 C -0.7435(4) -0.9440(3) 0.0452(2) 0.0701(11) Uani 1 d .
H17 H -0.7524 -0.9900 0.0910 0.084 Uiso 1 calc R
C18 C -0.6494(4) -0.8586(3) 0.04730(19) 0.0655(10) Uani 1 d .
H18 H -0.5943 -0.8475 0.0946 0.079 Uiso 1 calc R
C19 C -0.6369(3) -0.7900(3) -0.02019(17) 0.0535(8) Uani 1 d .
H19 H -0.5732 -0.7328 -0.0181 0.064 Uiso 1 calc R
C20 C -0.1978(3) -0.7377(2) -0.35524(15) 0.0390(6) Uani 1 d .
C21 C -0.0735(3) -0.6859(3) -0.33207(19) 0.0516(8) Uani 1 d .
H21 H -0.0752 -0.6336 -0.2901 0.062 Uiso 1 calc R
C22 C 0.0522(3) -0.7112(3) -0.3707(2) 0.0592(8) Uani 1 d .
H22 H 0.1341 -0.6755 -0.3549 0.071 Uiso 1 calc R
C23 C 0.0569(4) -0.7882(3) -0.4319(2) 0.0665(10) Uani 1 d .
H23 H 0.1417 -0.8049 -0.4579 0.080 Uiso 1 calc R
C24 C -0.0638(4) -0.8410(3) -0.4550(2) 0.0682(10) Uani 1 d .
H24 H -0.0602 -0.8942 -0.4962 0.082 Uiso 1 calc R
C25 C -0.1911(3) -0.8160(3) -0.41766(17) 0.0510(8) Uani 1 d .
H25 H -0.2725 -0.8518 -0.4344 0.061 Uiso 1 calc R

loop_
_atom_site_aniso_label
_atom_site_aniso_U_11
_atom_site_aniso_U_22
_atom_site_aniso_U_33
_atom_site_aniso_U_23
_atom_site_aniso_U_13
_atom_site_aniso_U_12
S1 0.0607(5) 0.0464(5) 0.0499(4) 0.0058(4) 0.0146(4) 0.0158(4)
O1 0.0509(12) 0.0417(12) 0.0751(14) -0.0136(11) 0.0040(10) -0.0102(12)
O2 0.0479(11) 0.0417(12) 0.0493(10) -0.0150(10) 0.0094(9) -0.0069(11)
C2 0.0394(14) 0.0335(15) 0.0354(13) 0.0029(12) 0.0010(11) 0.0039(14)
C3 0.0427(15) 0.0384(16) 0.0405(13) 0.0022(13) -0.0003(12) 0.0039(14)
C4 0.0482(16) 0.0319(14) 0.0457(14) -0.0019(13) -0.0020(13) 0.0025(14)
C5 0.0450(17) 0.0389(17) 0.0611(18) 0.0024(16) -0.0063(15) 0.0043(15)
C6 0.0562(18) 0.0423(18) 0.0616(17) 0.0092(17) -0.0211(15) 0.0019(17)
C7 0.0638(19) 0.0488(19) 0.0443(15) 0.0074(15) -0.0114(14) -0.0071(17)
C8 0.0504(17) 0.0379(17) 0.0411(15) -0.0057(14) -0.0001(13) -0.0046(14)
C9 0.0409(15) 0.0261(14) 0.0406(14) -0.0060(13) -0.0028(12) 0.0004(13)
C10 0.0386(14) 0.0316(15) 0.0416(14) -0.0069(13) -0.0013(11) -0.0002(13)
C11 0.0425(15) 0.0318(15) 0.0483(14) -0.0049(14) 0.0021(12) -0.0039(14)
C12 0.0440(15) 0.0308(15) 0.0391(13) -0.0007(13) -0.0005(12) -0.0012(13)
C13 0.0448(16) 0.0282(14) 0.0465(15) 0.0011(14) 0.0015(13) 0.0039(14)
C14 0.0401(14) 0.0360(15) 0.0419(14) 0.0000(13) 0.0055(12) 0.0056(14)
C15 0.0533(18) 0.053(2) 0.0628(18) 0.0021(18) 0.0086(15) -0.0087(18)
C16 0.077(3) 0.053(2) 0.090(2) 0.006(2) 0.021(2) -0.015(2)
C17 0.097(3) 0.050(2) 0.064(2) 0.0180(19) 0.036(2) 0.017(2)
C18 0.085(2) 0.065(2) 0.0467(17) 0.0098(18) 0.0035(18) 0.010(2)
C19 0.065(2) 0.0492(19) 0.0465(16) 0.0026(16) 0.0010(15) -0.0053(19)
C20 0.0467(15) 0.0331(15) 0.0372(14) 0.0016(13) 0.0022(12) 0.0041(13)
C21 0.0449(16) 0.053(2) 0.0570(17) -0.0092(17) 0.0026(14) 0.0017(17)
C22 0.0483(17) 0.058(2) 0.0716(19) -0.005(2) 0.0080(17) 0.0015(18)
C23 0.058(2) 0.065(2) 0.077(2) -0.006(2) 0.0280(18) 0.004(2)
C24 0.079(2) 0.064(2) 0.061(2) -0.0208(19) 0.0242(19) 0.003(2)
C25 0.0571(18) 0.0497(19) 0.0461(15) -0.0100(15) 0.0044(14) -0.0017(16)

loop_
_atom_type_symbol
_atom_type_description
_atom_type_scat_dispersion_real
_atom_type_scat_dispersion_imag
_atom_type_scat_source
C C 0.0033 0.0016 'International Tables Vol C Tables 4.2.6.8 and 6.1.1.4'
H H 0.0000 0.0000 'International Tables Vol C Tables 4.2.6.8 and 6.1.1.4'
O O 0.0106 0.0060 'International Tables Vol C Tables 4.2.6.8 and 6.1.1.4'
S S 0.1246 0.1234 'International Tables Vol C Tables 4.2.6.8 and 6.1.1.4'

loop_
_geom_angle_atom_site_label_1
_geom_angle_atom_site_label_2
_geom_angle_atom_site_label_3
_geom_angle
C4 S1 C3 97.42(12)
C13 O2 C12 120.8(2)
C3 C2 H2 106.7
C10 C2 H2 106.7
C10 C2 C3 115.0(2)
C13 C2 H2 106.7
C13 C2 C3 110.1(2)
C13 C2 C10 111.0(2)
S1 C3 H3 107.4
C2 C3 S1 112.4(2)
C2 C3 H3 107.4
C14 C3 S1 107.67(17)
C14 C3 C2 114.2(2)
C14 C3 H3 107.4
C5 C4 S1 121.2(2)
C5 C4 C9 120.5(3)
C9 C4 S1 118.3(2)
C4 C5 H5 120.2
C6 C5 C4 119.6(3)
C6 C5 H5 120.2
C5 C6 H6 119.9
C5 C6 C7 120.2(3)
C7 C6 H6 119.9
C6 C7 H7 119.9
C8 C7 C6 120.3(3)
C8 C7 H7 119.9
C7 C8 H8 119.8
C7 C8 C9 120.4(3)
C9 C8 H8 119.8
C4 C9 C10 117.1(2)
C8 C9 C4 118.9(2)
C8 C9 C10 123.9(2)
C2 C10 H10 107.0
C9 C10 C2 112.0(2)
C9 C10 H10 107.0
C11 C10 C2 107.9(2)
C11 C10 C9 115.4(2)
C11 C10 H10 107.0
C10 C11 H11 119.1
C12 C11 C10 121.9(3)
C12 C11 H11 119.1
O2 C12 C20 110.8(2)
C11 C12 O2 121.2(2)
C11 C12 C20 128.0(3)
O1 C13 O2 117.6(2)
O1 C13 C2 125.8(3)
O2 C13 C2 116.5(2)
C15 C14 C3 120.1(2)
C15 C14 C19 118.4(3)
C19 C14 C3 121.5(3)
C14 C15 H15 119.7
C14 C15 C16 120.6(3)
C16 C15 H15 119.7
C15 C16 H16 119.8
C17 C16 C15 120.4(3)
C17 C16 H16 119.8
C16 C17 H17 120.3
C16 C17 C18 119.5(3)
C18 C17 H17 120.3
C17 C18 H18 119.8
C19 C18 C17 120.3(3)
C19 C18 H18 119.8
C14 C19 H19 119.6
C18 C19 C14 120.7(3)
C18 C19 H19 119.6
C21 C20 C12 120.8(2)
C25 C20 C12 121.1(3)
C25 C20 C21 118.1(3)
C20 C21 H21 119.6
C22 C21 C20 120.8(3)
C22 C21 H21 119.6
C21 C22 H22 119.8
C23 C22 C21 120.4(3)
C23 C22 H22 119.8
C22 C23 H23 120.1
C22 C23 C24 119.7(3)
C24 C23 H23 120.1
C23 C24 H24 119.6
C23 C24 C25 120.8(3)
C25 C24 H24 119.6
C20 C25 H25 119.9
C24 C25 C20 120.2(3)
C24 C25 H25 119.9

loop_
_geom_bond_atom_site_label_1
_geom_bond_atom_site_label_2
_geom_bond_distance
S1 C3 1.843(3)
S1 C4 1.768(3)
O1 C13 1.205(3)
O2 C12 1.401(3)
O2 C13 1.361(3)
C2 H2 0.9800
C2 C3 1.545(3)
C2 C10 1.544(4)
C2 C13 1.505(4)
C3 H3 0.9800
C3 C14 1.511(4)
C4 C5 1.390(4)
C4 C9 1.395(4)
C5 H5 0.9300
C5 C6 1.378(4)
C6 H6 0.9300
C6 C7 1.381(4)
C7 H7 0.9300
C7 C8 1.381(4)
C8 H8 0.9300
C8 C9 1.385(4)
C9 C10 1.513(4)
C10 H10 0.9800
C10 C11 1.498(4)
C11 H11 0.9300
C11 C12 1.325(4)
C12 C20 1.472(3)
C14 C15 1.383(4)
C14 C19 1.385(4)
C15 H15 0.9300
C15 C16 1.385(4)
C16 H16 0.9300
C16 C17 1.366(5)
C17 H17 0.9300
C17 C18 1.381(5)
C18 H18 0.9300
C18 C19 1.375(4)
C19 H19 0.9300
C20 C21 1.394(4)
C20 C25 1.389(4)
C21 H21 0.9300
C21 C22 1.381(4)
C22 H22 0.9300
C22 C23 1.364(5)
C23 H23 0.9300
C23 C24 1.370(5)
C24 H24 0.9300
C24 C25 1.384(4)
C25 H25 0.9300

loop_
_geom_torsion_atom_site_label_1
_geom_torsion_atom_site_label_2
_geom_torsion_atom_site_label_3
_geom_torsion_atom_site_label_4
_geom_torsion
S1 C3 C14 C15 114.4(3)
S1 C3 C14 C19 -66.3(3)
S1 C4 C5 C6 -179.6(2)
S1 C4 C9 C8 178.0(2)
S1 C4 C9 C10 -3.8(3)
O2 C12 C20 C21 -162.8(2)
O2 C12 C20 C25 16.0(3)
C2 C3 C14 C15 -120.0(3)
C2 C3 C14 C19 59.3(3)
C2 C10 C11 C12 27.1(3)
C3 S1 C4 C5 133.5(2)
C3 S1 C4 C9 -46.8(2)
C3 C2 C10 C9 -47.0(3)
C3 C2 C10 C11 -175.1(2)
C3 C2 C13 O1 -11.4(4)
C3 C2 C13 O2 171.4(2)
C3 C14 C15 C16 179.9(3)
C3 C14 C19 C18 -179.8(3)
C4 S1 C3 C2 52.5(2)
C4 S1 C3 C14 179.1(2)
C4 C5 C6 C7 1.2(4)
C4 C9 C10 C2 57.9(3)
C4 C9 C10 C11 -178.1(2)
C5 C4 C9 C8 -2.4(4)
C5 C4 C9 C10 175.9(2)
C5 C6 C7 C8 -1.4(5)
C6 C7 C8 C9 -0.3(4)
C7 C8 C9 C4 2.2(4)
C7 C8 C9 C10 -176.0(3)
C8 C9 C10 C2 -123.9(3)
C8 C9 C10 C11 0.1(4)
C9 C4 C5 C6 0.8(4)
C9 C10 C11 C12 -99.0(3)
C10 C2 C3 S1 -11.0(3)
C10 C2 C3 C14 -134.1(2)
C10 C2 C13 O1 -139.9(3)
C10 C2 C13 O2 42.9(3)
C10 C11 C12 O2 6.3(4)
C10 C11 C12 C20 -175.8(2)
C11 C12 C20 C21 19.1(4)
C11 C12 C20 C25 -162.1(3)
C12 O2 C13 O1 173.3(2)
C12 O2 C13 C2 -9.3(3)
C12 C20 C21 C22 179.4(3)
C12 C20 C25 C24 -178.7(3)
C13 O2 C12 C11 -17.2(4)
C13 O2 C12 C20 164.6(2)
C13 C2 C3 S1 -137.32(19)
C13 C2 C3 C14 99.6(3)
C13 C2 C10 C9 78.8(3)
C13 C2 C10 C11 -49.3(3)
C14 C15 C16 C17 -0.1(5)
C15 C14 C19 C18 -0.5(5)
C15 C16 C17 C18 -0.4(5)
C16 C17 C18 C19 0.4(5)
C17 C18 C19 C14 0.0(5)
C19 C14 C15 C16 0.6(5)
C20 C21 C22 C23 -0.5(5)
C21 C20 C25 C24 0.1(4)
C21 C22 C23 C24 -0.2(5)
C22 C23 C24 C25 0.9(6)
C23 C24 C25 C20 -0.9(5)
C25 C20 C21 C22 0.5(4)
